data_9002841
loop_
_publ_author_name
'Redhammer, G. J.'
'Roth, G.'

_publ_section_title
;
 Single-crystal structure refinements and crystal chemistry of
 synthetic trioctahedral micas KM3(Al,Si)4O10(OH)2, where
 M = Ni, Mg, Co, Fe, Al
 Sample: G-117
;
_journal_name_full 'American Mineralogist'
_journal_page_first 1464
_journal_page_last 1476
_journal_volume 87
_journal_year 2002
_chemical_formula_sum 'Al1.71 F0.04 Fe2.37 H1.9 K Mg0.12 Mn0.03 O11.96 Si2.56 Ti0.03'
_chemical_name_mineral Annite
_space_group_IT_number 12
_symmetry_space_group_name_Hall '-C 2y'
_symmetry_space_group_name_H-M 'C 1 2/m 1'
_cell_angle_alpha 90
_cell_angle_beta 100.220
_cell_angle_gamma 90
_cell_length_a 5.3741
_cell_length_b 9.3083
_cell_length_c 10.2829
_cell_formula_units_Z 2
_cell_volume 506.228
_database_code_amcsd 0002930
_exptl_crystal_density_diffrn 3.211
_cod_original_formula_sum 'Al1.71 Si2.56 Mg.12 Fe2.37 Mn.03 Ti.03 K O11.96 F.04 H1.9'
_cod_database_code 9002841

loop_
_space_group_symop_operation_xyz
x,y,z
1/2+x,1/2+y,z
x,-y,z
1/2+x,1/2-y,z
-x,y,-z
1/2-x,1/2+y,-z
-x,-y,-z
1/2-x,1/2-y,-z

loop_
_atom_site_aniso_label
_atom_site_aniso_U_11
_atom_site_aniso_U_22
_atom_site_aniso_U_33
_atom_site_aniso_U_12
_atom_site_aniso_U_13
_atom_site_aniso_U_23
AlT 0.01090 0.01080 0.01540 -0.00020 0.00290 -0.00060
SiT 0.01090 0.01080 0.01540 -0.00020 0.00290 -0.00060
MgM1 0.00940 0.00780 0.01440 0.00000 0.00350 0.00000
FeM1 0.00940 0.00780 0.01440 0.00000 0.00350 0.00000
AlM1 0.00940 0.00780 0.01440 0.00000 0.00350 0.00000
MnM1 0.00940 0.00780 0.01440 0.00000 0.00350 0.00000
TiM1 0.00940 0.00780 0.01440 0.00000 0.00350 0.00000
MgM2 0.00860 0.00960 0.01330 0.00000 0.00180 0.00000
FeM2 0.00860 0.00960 0.01330 0.00000 0.00180 0.00000
AlM2 0.00860 0.00960 0.01330 0.00000 0.00180 0.00000
MnM2 0.00860 0.00960 0.01330 0.00000 0.00180 0.00000
TiM2 0.00860 0.00960 0.01330 0.00000 0.00180 0.00000
K 0.03670 0.03790 0.03540 0.00000 0.00670 0.00000
O1 0.02130 0.02890 0.02460 -0.00360 0.00620 -0.00730
O2 0.03070 0.01450 0.02400 0.00000 0.00170 0.00000
O3 0.01890 0.01740 0.01710 0.00040 0.00220 -0.00060
F4 0.01780 0.02220 0.01720 0.00000 0.00180 0.00000
O4 0.01780 0.02220 0.01720 0.00000 0.00180 0.00000

loop_
_atom_site_label
_atom_site_fract_x
_atom_site_fract_y
_atom_site_fract_z
_atom_site_occupancy
_atom_site_U_iso_or_equiv
AlT 0.57540 0.16681 0.22577 0.36000 0.01229
SiT 0.57540 0.16681 0.22577 0.64000 0.01229
MgM1 0.00000 0.50000 0.50000 0.04000 0.01039
FeM1 0.00000 0.50000 0.50000 0.79000 0.01039
AlM1 0.00000 0.50000 0.50000 0.09000 0.01039
MnM1 0.00000 0.50000 0.50000 0.01000 0.01039
TiM1 0.00000 0.50000 0.50000 0.01000 0.01039
MgM2 0.00000 0.83199 0.50000 0.04000 0.01051
FeM2 0.00000 0.83199 0.50000 0.79000 0.01051
AlM2 0.00000 0.83199 0.50000 0.09000 0.01051
MnM2 0.00000 0.83199 0.50000 0.01000 0.01051
TiM2 0.00000 0.83199 0.50000 0.01000 0.01051
K 0.00000 0.00000 0.00000 1.00000 0.03660
O1 0.82658 0.22975 0.16961 1.00000 0.02470
O2 0.51517 0.00000 0.17068 1.00000 0.02343
O3 0.63165 0.16790 0.39203 1.00000 0.01798
F4 0.12709 0.00000 0.39672 0.02000 0.01925
O4 0.12709 0.00000 0.39672 0.98000 0.01925
H 0.11700 0.00000 0.30500 0.95000 0.02976

loop_
_cod_related_entry_id
_cod_related_entry_database
_cod_related_entry_code
1 AMCSD 0002930
